data_1542454
loop_
_publ_author_name
'Roy, Mrittika'
'Golen, James A.'
'Manke, David R.'

_publ_section_title
;
 2-Bromo-5-methylpyridine
;
_journal_coeditor_code SU4009
_journal_issue 1
_journal_name_full IUCrData
_journal_page_first x160090
_journal_paper_doi 10.1107/S2414314616000900
_journal_volume 1
_journal_year 2016
_chemical_formula_iupac 'C6 H6 Br N'
_chemical_formula_moiety 'C6 H6 Br N'
_chemical_formula_sum 'C6 H6 Br N'
_chemical_formula_weight 172.02
_chemical_name_systematic
;
2-Bromo-5-methylpyridine
;
_space_group_crystal_system monoclinic
_space_group_IT_number 11
_space_group_name_Hall '-P 2yb'
_space_group_name_H-M_alt 'P 1 21/m 1'
_symmetry_space_group_name_Hall '-P 2yb'
_symmetry_space_group_name_H-M 'P 1 21/m 1'
_cell_angle_alpha 90
_cell_angle_beta 93.503(9)
_cell_angle_gamma 90
_cell_formula_units_Z 2
_cell_length_a 6.1889(18)
_cell_length_b 6.614(2)
_cell_length_c 7.835(2)
_cell_measurement_reflns_used 2547
_cell_measurement_temperature 120(2)
_cell_measurement_theta_max 25.39
_cell_measurement_theta_min 3.30
_cell_volume 320.11(16)
_computing_cell_refinement
;
SAINT (Bruker, 2014)
;
_computing_data_collection
;
APEX2 (Bruker, 2014)
;
_computing_data_reduction
;
SAINT (Bruker, 2014)
;
_computing_molecular_graphics
;
<i>OLEX2</i> (Dolomanov <i>et al.</i>,  2009)
;
_computing_publication_material
;
<i>OLEX2</i> (Dolomanov <i>et al.</i>,  2009) and publCIF (Westrip,
2010)
;
_computing_structure_refinement
;
<i>olex2.refine</i> (Bourhis <i>et al.</i> and  2015), SHELXL2014
(Sheldrick, 2015)
;
_computing_structure_solution
;
SHELXS97 (Sheldrick, 2008)
;
_diffrn_ambient_temperature 120.15
_diffrn_measured_fraction_theta_full 0.9953
_diffrn_measured_fraction_theta_max 0.9953
_diffrn_measurement_device_type 'Bruker D8 Venture CMOS'
_diffrn_measurement_method '\f and \w scans'
_diffrn_radiation_monochromator TRIUMPH
_diffrn_radiation_type 'Mo K\a'
_diffrn_radiation_wavelength 0.71073
_diffrn_reflns_av_R_equivalents 0.0309
_diffrn_reflns_limit_h_max 7
_diffrn_reflns_limit_h_min -6
_diffrn_reflns_limit_k_max 7
_diffrn_reflns_limit_k_min -7
_diffrn_reflns_limit_l_max 9
_diffrn_reflns_limit_l_min -9
_diffrn_reflns_number 4211
_diffrn_reflns_theta_full 25.2500
_diffrn_reflns_theta_max 25.39
_diffrn_reflns_theta_min 3.30
_diffrn_standards_number 0
_exptl_absorpt_coefficient_mu 6.305
_exptl_absorpt_correction_T_max 0.2590
_exptl_absorpt_correction_T_min 0.2083
_exptl_absorpt_correction_type multi-scan
_exptl_absorpt_process_details
;
(SADABS; Bruker, 2014)
;
_exptl_crystal_colour colourless
_exptl_crystal_density_diffrn 1.7846
_exptl_crystal_description block
_exptl_crystal_F_000 167.5322
_exptl_crystal_size_max 0.19
_exptl_crystal_size_mid 0.12
_exptl_crystal_size_min 0.1
_refine_diff_density_max 0.5306
_refine_diff_density_min -0.4963
_refine_ls_goodness_of_fit_ref 1.0987
_refine_ls_hydrogen_treatment mixed
_refine_ls_matrix_type full
_refine_ls_number_constraints 8
_refine_ls_number_parameters 53
_refine_ls_number_reflns 639
_refine_ls_number_restraints 7
_refine_ls_restrained_S_all 1.0922
_refine_ls_R_factor_all 0.0273
_refine_ls_R_factor_gt 0.0228
_refine_ls_shift/su_max 0.0000
_refine_ls_shift/su_mean 0.0000
_refine_ls_structure_factor_coef Fsqd
_refine_ls_weighting_details 'w=1/[\s^2^(Fo^2^)+(0.0351P)^2^+0.1977P] where P=(Fo^2^+2Fc^2^)/3'
_refine_ls_weighting_scheme calc
_refine_ls_wR_factor_gt 0.0556
_refine_ls_wR_factor_ref 0.0596
_reflns_number_gt 586
_reflns_number_total 639
_reflns_threshold_expression 'I> 2\s(I)'
_cod_data_source_file su4009sup1.cif
_cod_data_source_block I
_cod_depositor_comments 'Adding full bibliography for 1542454.cif.'
_cod_original_cell_volume 320.12(17)
_cod_database_code 1542454
_cod_database_fobs_code 1542454

loop_
_space_group_symop_id
_space_group_symop_operation_xyz
1 x,y,z
2 -x,y+1/2,-z
3 -x,-y,-z
4 x,-y-1/2,z

loop_
_atom_site_type_symbol
_atom_site_label
_atom_site_fract_x
_atom_site_fract_y
_atom_site_fract_z
_atom_site_U_iso_or_equiv
_atom_site_adp_type
_atom_site_occupancy
Br Br1 0.28961(6) 0.25 0.03206(4) 0.03579(17) Uani 1.000000
N N1 0.3705(5) 0.25 0.3819(4) 0.0249(6) Uani 1.000000
C C1 0.4724(6) 0.25 0.2391(4) 0.0241(7) Uani 1.000000
C C2 0.6941(6) 0.25 0.2276(5) 0.0292(8) Uani 1.000000
H H2 0.7573(6) 0.25 0.1201(5) 0.0350(9) Uiso 1.000000
C C3 0.8195(6) 0.25 0.3790(5) 0.0276(8) Uani 1.000000
H H3 0.9729(6) 0.25 0.3775(5) 0.0331(9) Uiso 1.000000
C C4 0.7211(6) 0.25 0.5348(5) 0.0240(7) Uani 1.000000
C C5 0.4962(6) 0.25 0.5274(4) 0.0252(7) Uani 1.000000
H H5 0.4270(6) 0.25 0.6323(4) 0.0303(9) Uiso 1.000000
C C6 0.8515(7) 0.25 0.7021(5) 0.0341(9) Uani 1.000000
H H6a 0.751(5) 0.25 0.794(3) 0.0409(11) Uiso 1.000000
H H6b 0.944(4) 0.130(3) 0.714(3) 0.0409(11) Uiso 1.000000

loop_
_atom_site_aniso_label
_atom_site_aniso_U_11
_atom_site_aniso_U_22
_atom_site_aniso_U_33
_atom_site_aniso_U_12
_atom_site_aniso_U_13
_atom_site_aniso_U_23
Br1 0.0341(3) 0.0495(3) 0.0228(2) 0.000000 -0.00615(15) 0.000000
N1 0.0209(16) 0.0293(15) 0.0245(15) 0.000000 0.0022(12) 0.000000
C1 0.0244(19) 0.0262(18) 0.0215(16) 0.000000 -0.0001(13) 0.000000
C2 0.028(2) 0.036(2) 0.0236(18) 0.000000 0.0062(14) 0.000000
C3 0.0206(18) 0.0278(18) 0.0345(19) 0.000000 0.0030(14) 0.000000
C4 0.0262(19) 0.0198(16) 0.0257(18) 0.000000 -0.0020(13) 0.000000
C5 0.0269(19) 0.0286(18) 0.0207(17) 0.000000 0.0057(14) 0.000000
C6 0.036(2) 0.038(2) 0.028(2) 0.000000 -0.0056(16) 0.000000

loop_
_atom_type_symbol
_atom_type_scat_Cromer_Mann_a1
_atom_type_scat_Cromer_Mann_a2
_atom_type_scat_Cromer_Mann_a3
_atom_type_scat_Cromer_Mann_a4
_atom_type_scat_Cromer_Mann_b1
_atom_type_scat_Cromer_Mann_b2
_atom_type_scat_Cromer_Mann_b3
_atom_type_scat_Cromer_Mann_b4
_atom_type_scat_Cromer_Mann_c
_atom_type_scat_dispersion_source
_atom_type_scat_dispersion_real
_atom_type_scat_dispersion_imag
_atom_type_scat_source
H 0.49300 0.32291 0.14019 0.04081 10.51090 26.12570 3.14236 57.79970 0.0030380000826 'Henke, Gullikson and Davis, At. Data and Nucl. Data Tables, 1993, 54, 2' 0.00000 0.00000 'International Tables'
C 2.31000 1.02000 1.58860 0.86500 20.84390 10.20750 0.56870 51.65120 0.215599998832 'Henke, Gullikson and Davis, At. Data and Nucl. Data Tables, 1993, 54, 2' 0.00347 0.00161 'nternational Tables '
Br 17.17890 5.23580 5.63770 3.98510 2.17230 16.57960 0.26090 41.43280 2.95569992065 'Henke, Gullikson and Davis, At. Data and Nucl. Data Tables, 1993, 54, 2' -0.28346 2.55990 'International Tables'
N 12.21260 3.13220 2.01250 1.16630 0.00570 9.89330 28.99750 0.58260 -11.5290002823 'Henke, Gullikson and Davis, At. Data and Nucl. Data Tables, 1993, 54, 2' 0.00653 0.00323 'International Tables V'

loop_
_geom_angle_atom_site_label_1
_geom_angle_atom_site_label_2
_geom_angle_atom_site_label_3
_geom_angle_site_symmetry_1
_geom_angle
C5 N1 C1 . 116.1(3)
N1 C1 Br1 . 115.5(3)
C2 C1 Br1 . 118.8(3)
C2 C1 N1 . 125.8(3)
H2 C2 C1 . 121.5(2)
C3 C2 C1 . 117.0(3)
C3 C2 H2 . 121.5(2)
H3 C3 C2 . 120.0(2)
C4 C3 C2 . 120.0(3)
C4 C3 H3 . 120.0(2)
C5 C4 C3 . 116.9(3)
C6 C4 C3 . 121.6(3)
C6 C4 C5 . 121.5(3)
C4 C5 N1 . 124.3(3)
H5 C5 N1 . 117.85(19)
H5 C5 C4 . 117.8(2)
H6a C6 C4 . 108(2)
H6b C6 C4 . 111.3(17)
H6b C6 C4 4_565 111.3(17)
H6b C6 H6a . 109.1(5)
H6b C6 H6a 4_565 109.1(5)
H6b C6 H6b 4_565 108(3)

loop_
_geom_bond_atom_site_label_1
_geom_bond_atom_site_label_2
_geom_bond_site_symmetry_2
_geom_bond_distance
Br1 C1 . 1.920(4)
N1 C1 . 1.317(5)
N1 C5 . 1.340(5)
C1 C2 . 1.380(5)
C2 H2 . 0.9500
C2 C3 . 1.378(5)
C3 H3 . 0.9500
C3 C4 . 1.397(5)
C4 C5 . 1.390(5)
C4 C6 . 1.496(5)
C5 H5 . 0.9500
C6 H6a . 0.979(5)
C6 H6b 4_565 0.979(5)
C6 H6b . 0.979(5)

loop_
_geom_hbond_atom_site_label_D
_geom_hbond_atom_site_label_H
_geom_hbond_atom_site_label_A
_geom_hbond_site_symmetry_A
_geom_hbond_distance_DH
_geom_hbond_distance_HA
_geom_hbond_distance_DA
_geom_hbond_angle_DHA
C3 H3 N1 1_655 0.95 2.46 3.409(5) 179
